data_7112215
loop_
_publ_author_name
'Zhongmin Zhou'
'Yunke Qin'
'Wei Xu'
'Daoben Zhu'

_publ_section_title
;
 Supramolecular association behavior of a strong C60 receptor with
 conjugated pentacene and tetrathiafulvalene moieties in solution and in
 the solid state
;
_journal_name_full Chem.Commun.
_journal_page_first 4082
_journal_paper_doi 10.1039/C4CC00741G
_journal_volume 50
_journal_year 2014
_chemical_formula_sum 'C92 H20 S8'
_chemical_formula_weight 1381.56
_chemical_name_systematic
; 
 ? 
;
_space_group_IT_number 62
_symmetry_cell_setting orthorhombic
_symmetry_space_group_name_Hall '-P 2ac 2n'
_symmetry_space_group_name_H-M 'P n m a'
_atom_sites_solution_hydrogens geom
_atom_sites_solution_primary direct
_atom_sites_solution_secondary difmap
_audit_creation_method SHELXL-97
_cell_angle_alpha 90.00
_cell_angle_beta 90.00
_cell_angle_gamma 90.00
_cell_formula_units_Z 4
_cell_length_a 15.613(3)
_cell_length_b 16.742(3)
_cell_length_c 21.236(4)
_cell_measurement_reflns_used 17483
_cell_measurement_temperature 100(2)
_cell_measurement_theta_max 27.4847
_cell_measurement_theta_min 1.2163
_cell_volume 5550.9(18)
_computing_cell_refinement 'CrystalClear (Rigaku Inc., 2008)'
_computing_data_collection 'CrystalClear (Rigaku Inc., 2008)'
_computing_data_reduction 'CrystalClear (Rigaku Inc., 2008)'
_computing_molecular_graphics
;
 Mercury: visualization and analysis of crystal structures, C. F. Macrae,
 P. R. Edgington, P. McCabe, E. Pidcock, G. P. Shields, R. Taylor,
 M. Towler and J. van de Streek, J. Appl. Cryst., 39, 453-457, 2006.
;
_computing_publication_material 'SHELX-97 (Sheldrick, 2008)'
_computing_structure_refinement 'SHELX-97 (Sheldrick, 2008)'
_computing_structure_solution 'SHELX-97 (Sheldrick, 2008)'
_diffrn_ambient_temperature 100(2)
_diffrn_detector_area_resol_mean 28.5714
_diffrn_measured_fraction_theta_full 0.997
_diffrn_measured_fraction_theta_max 0.997
_diffrn_measurement_device_type 'MM007HF + CCD (Saturn724+)'
_diffrn_measurement_method '\w scans at fixed \c = 45\%'
_diffrn_radiation_monochromator Confocal
_diffrn_radiation_source 'Rotating Anode'
_diffrn_radiation_type MoK\a
_diffrn_radiation_wavelength 0.71073
_diffrn_reflns_av_R_equivalents 0.0485
_diffrn_reflns_av_sigmaI/netI 0.0466
_diffrn_reflns_limit_h_max 20
_diffrn_reflns_limit_h_min -18
_diffrn_reflns_limit_k_max 21
_diffrn_reflns_limit_k_min -12
_diffrn_reflns_limit_l_max 27
_diffrn_reflns_limit_l_min -25
_diffrn_reflns_number 21759
_diffrn_reflns_theta_full 27.48
_diffrn_reflns_theta_max 27.48
_diffrn_reflns_theta_min 2.02
_exptl_absorpt_coefficient_mu 0.384
_exptl_absorpt_correction_T_max 1.0000
_exptl_absorpt_correction_T_min 0.6667
_exptl_absorpt_correction_type multi-scan
_exptl_absorpt_process_details 'CrystalClear (Rigaku Inc., 2008)'
_exptl_crystal_colour black
_exptl_crystal_density_diffrn 1.653
_exptl_crystal_density_method 'not measured'
_exptl_crystal_description block
_exptl_crystal_F_000 2800
_exptl_crystal_size_max 0.32
_exptl_crystal_size_mid 0.27
_exptl_crystal_size_min 0.25
_refine_diff_density_max 1.275
_refine_diff_density_min -0.690
_refine_diff_density_rms 0.117
_refine_ls_extinction_method none
_refine_ls_goodness_of_fit_ref 1.143
_refine_ls_hydrogen_treatment constr
_refine_ls_matrix_type full
_refine_ls_number_parameters 721
_refine_ls_number_reflns 6566
_refine_ls_number_restraints 1098
_refine_ls_restrained_S_all 1.097
_refine_ls_R_factor_all 0.0981
_refine_ls_R_factor_gt 0.0953
_refine_ls_shift/su_max 0.000
_refine_ls_shift/su_mean 0.000
_refine_ls_structure_factor_coef Fsqd
_refine_ls_weighting_details 'calc w=1/[\s^2^(Fo^2^)+(0.1010P)^2^+19.5111P] where P=(Fo^2^+2Fc^2^)/3'
_refine_ls_weighting_scheme calc
_refine_ls_wR_factor_gt 0.2419
_refine_ls_wR_factor_ref 0.2442
_reflns_number_gt 6271
_reflns_number_total 6566
_reflns_threshold_expression >2sigma(I)
_cod_data_source_file c4cc00741g2.cif
_cod_data_source_block b
_cod_original_cell_volume 5551.2(19)
_cod_original_sg_symbol_H-M Pnma
_cod_database_code 7112215

loop_
_symmetry_equiv_pos_as_xyz
'x, y, z'
'-x+1/2, -y, z+1/2'
'-x, y+1/2, -z'
'x+1/2, -y+1/2, -z+1/2'
'-x, -y, -z'
'x-1/2, y, -z-1/2'
'x, -y-1/2, z'
'-x-1/2, y-1/2, z-1/2'

loop_
_atom_site_label
_atom_site_type_symbol
_atom_site_fract_x
_atom_site_fract_y
_atom_site_fract_z
_atom_site_U_iso_or_equiv
_atom_site_adp_type
_atom_site_occupancy
_atom_site_symmetry_multiplicity
_atom_site_calc_flag
_atom_site_refinement_flags
_atom_site_disorder_assembly
_atom_site_disorder_group
S1 S 0.90411(6) 0.43729(6) 0.56829(5) 0.0291(2) Uani 1 1 d U . .
S2 S 0.82386(7) 0.44552(6) 0.69383(5) 0.0321(3) Uani 1 1 d U . .
S3 S 1.04869(8) 0.54508(7) 0.60198(7) 0.0453(3) Uani 1 1 d U . .
S4 S 0.95423(9) 0.54941(8) 0.75067(6) 0.0505(4) Uani 1 1 d U . .
C1 C 0.6342(7) 0.9546(5) 0.4718(7) 0.0378(18) Uani 0.50 1 d PU A -1
C2 C 0.6122(7) 0.9229(6) 0.4154(6) 0.0404(19) Uani 0.50 1 d PU A -1
C3 C 0.6796(8) 0.8869(7) 0.3748(5) 0.037(2) Uani 0.50 1 d PU A -1
C4 C 0.7641(8) 0.8830(6) 0.3941(5) 0.0376(18) Uani 0.50 1 d PU A -1
C5 C 0.7884(7) 0.9177(6) 0.4556(5) 0.0353(17) Uani 0.50 1 d PU A -1
C6 C 0.7264(7) 0.9524(6) 0.4919(6) 0.029(2) Uani 0.50 1 d PU A -1
C7 C 0.5792(8) 0.9422(7) 0.5264(6) 0.033(2) Uani 0.50 1 d PU A -1
C8 C 0.5058(7) 0.8965(7) 0.5242(6) 0.0350(19) Uani 0.50 1 d PU A -1
C9 C 0.8519(6) 0.8680(6) 0.4844(5) 0.0313(18) Uani 0.50 1 d PU A -1
C10 C 0.8477(13) 0.8565(13) 0.5516(7) 0.030(3) Uani 0.50 1 d PU A -1
C11 C 0.7843(10) 0.8930(8) 0.5874(8) 0.030(2) Uani 0.50 1 d PU A -1
C12 C 0.7252(7) 0.9403(5) 0.5566(6) 0.0281(16) Uani 0.50 1 d PU A -1
C13 C 0.6374(5) 0.9353(4) 0.5782(4) 0.0315(15) Uani 0.50 1 d PU A -1
C14 C 0.6154(8) 0.8815(6) 0.6260(5) 0.0320(19) Uani 0.50 1 d PU A -1
C15 C 0.5379(8) 0.8339(7) 0.6225(7) 0.035(2) Uani 0.50 1 d PU A -1
C16 C 0.5559(4) 0.745(2) 0.6464(3) 0.034(2) Uani 0.50 1 d PU A -1
C17 C 0.6443(4) 0.746(3) 0.6675(3) 0.032(2) Uani 0.50 1 d PU A -1
C18 C 0.6803(10) 0.8314(8) 0.6550(9) 0.030(2) Uani 0.50 1 d PU A -1
C19 C 0.7638(8) 0.8356(7) 0.6355(6) 0.033(2) Uani 0.50 1 d PU A -1
C20 C 0.8155(5) 0.7633(6) 0.6271(3) 0.030(2) Uani 0.50 1 d PU A -1
C21 C 0.8690(5) 0.7763(5) 0.5721(4) 0.0304(15) Uani 0.50 1 d PU A -1
C22 C 0.8861(4) 0.7156(5) 0.5302(4) 0.0302(14) Uani 0.50 1 d PU A -1
C23 C 0.8532(12) 0.6391(12) 0.5384(7) 0.027(2) Uani 0.50 1 d PU A -1
C24 C 0.7992(9) 0.6222(8) 0.5934(8) 0.027(2) Uani 0.50 1 d PU A -1
C25 C 0.7820(7) 0.6893(8) 0.6374(6) 0.034(2) Uani 0.50 1 d PU A -1
C26 C 0.6941(11) 0.6847(9) 0.6582(9) 0.032(3) Uani 0.50 1 d PU A -1
C27 C 0.6544(7) 0.6133(6) 0.6293(4) 0.0298(17) Uani 0.50 1 d PU A -1
C28 C 0.5710(7) 0.6148(5) 0.6094(4) 0.0324(16) Uani 0.50 1 d PU A -1
C29 C 0.5190(8) 0.6877(8) 0.6177(7) 0.037(2) Uani 0.50 1 d PU A -1
C30 C 0.7232(6) 0.5764(5) 0.5886(5) 0.0312(16) Uani 0.50 1 d PU A -1
C31 C 0.6991(6) 0.5449(5) 0.5315(6) 0.0283(16) Uani 0.50 1 d PU A -1
C32 C 0.7520(8) 0.5562(7) 0.4770(5) 0.027(2) Uani 0.50 1 d PU A -1
C33 C 0.8263(7) 0.6025(6) 0.4812(5) 0.0296(17) Uani 0.50 1 d PU A -1
C34 C 0.8479(6) 0.6583(6) 0.4333(5) 0.0360(18) Uani 0.50 1 d PU A -1
C35 C 0.8854(5) 0.7287(5) 0.4636(5) 0.0332(19) Uani 0.50 1 d PU A -1
C36 C 0.8687(6) 0.8030(8) 0.4408(5) 0.0372(18) Uani 0.50 1 d PU A -1
C37 C 0.8149(8) 0.8104(8) 0.3858(6) 0.037(2) Uani 0.50 1 d PU A -1
C38 C 0.7795(5) 0.7419(12) 0.3575(3) 0.036(2) Uani 0.50 1 d PU A -1
C39 C 0.7959(8) 0.6634(7) 0.3828(6) 0.035(2) Uani 0.50 1 d PU A -1
C40 C 0.7184(9) 0.6175(7) 0.3766(5) 0.0346(19) Uani 0.50 1 d PU A -1
C41 C 0.6957(6) 0.5634(4) 0.4257(4) 0.0313(15) Uani 0.50 1 d PU A -1
C42 C 0.6060(8) 0.5467(6) 0.5122(6) 0.030(2) Uani 0.50 1 d PU A -1
C43 C 0.6069(7) 0.5585(5) 0.4451(6) 0.0298(17) Uani 0.50 1 d PU A -1
C44 C 0.5480(9) 0.6060(8) 0.4152(8) 0.034(2) Uani 0.50 1 d PU A -1
C45 C 0.4841(12) 0.6410(11) 0.4497(6) 0.031(2) Uani 0.50 1 d PU A -1
C46 C 0.4805(7) 0.6311(6) 0.5178(6) 0.035(2) Uani 0.50 1 d PU A -1
C47 C 0.5450(8) 0.5811(6) 0.5478(5) 0.0344(17) Uani 0.50 1 d PU A -1
C48 C 0.4649(6) 0.6953(8) 0.5637(5) 0.0373(18) Uani 0.50 1 d PU A -1
C49 C 0.4472(5) 0.7705(5) 0.5399(5) 0.038(2) Uani 0.50 1 d PU A -1
C50 C 0.4852(6) 0.8409(6) 0.5718(5) 0.0389(19) Uani 0.50 1 d PU A -1
C51 C 0.4468(5) 0.7832(5) 0.4726(5) 0.0355(16) Uani 0.50 1 d PU A -1
C52 C 0.4636(5) 0.7230(5) 0.4303(5) 0.0375(17) Uani 0.50 1 d PU A -1
C53 C 0.4789(12) 0.8601(12) 0.4664(7) 0.034(3) Uani 0.50 1 d PU A -1
C54 C 0.5331(10) 0.8760(8) 0.4104(9) 0.040(3) Uani 0.50 1 d PU A -1
C55 C 0.5529(8) 0.8093(8) 0.3664(6) 0.044(2) Uani 0.50 1 d PU A -1
C56 C 0.5179(6) 0.7359(6) 0.3766(4) 0.041(2) Uani 0.50 1 d PU A -1
C57 C 0.5698(9) 0.6632(7) 0.3672(6) 0.040(2) Uani 0.50 1 d PU A -1
C58 C 0.6541(11) 0.6672(9) 0.3466(9) 0.038(3) Uani 0.50 1 d PU A -1
C59 C 0.6921(5) 0.755(2) 0.3365(3) 0.042(2) Uani 0.50 1 d PU A -1
C60 C 0.6412(12) 0.8156(10) 0.3452(10) 0.040(3) Uani 0.50 1 d PU A -1
C61 C 1.0418(4) 0.6112(4) 0.7189(3) 0.0595(14) Uani 1 1 d U . .
H61B H 1.0436 0.6618 0.7430 0.071 Uiso 1 1 calc R . .
H61A H 1.0965 0.5830 0.7267 0.071 Uiso 1 1 calc R . .
C62 C 1.0375(3) 0.6307(3) 0.6524(3) 0.0462(11) Uani 1 1 d U . .
H62B H 1.0833 0.6695 0.6424 0.055 Uiso 1 1 calc R . .
H62A H 0.9818 0.6568 0.6436 0.055 Uiso 1 1 calc R . .
C63 C 0.9571(3) 0.4931(2) 0.6277(2) 0.0361(9) Uani 1 1 d U . .
C64 C 0.9215(3) 0.4970(3) 0.6833(2) 0.0382(9) Uani 1 1 d U . .
C65 C 0.8274(2) 0.3969(2) 0.61969(18) 0.0269(7) Uani 1 1 d U . .
C66 C 0.4988(3) 0.2922(3) 0.8097(2) 0.0418(10) Uani 1 1 d U . .
H66 H 0.4602 0.3203 0.8362 0.050 Uiso 1 1 calc R . .
C67 C 0.5537(3) 0.3335(3) 0.77216(19) 0.0358(9) Uani 1 1 d U . .
H67 H 0.5525 0.3902 0.7722 0.043 Uiso 1 1 calc R . .
C68 C 0.6122(2) 0.2931(3) 0.73332(17) 0.0295(8) Uani 1 1 d U . .
C69 C 0.6671(2) 0.3335(2) 0.69137(18) 0.0286(8) Uani 1 1 d U . .
H69 H 0.6669 0.3902 0.6908 0.034 Uiso 1 1 calc R . .
C70 C 0.7211(2) 0.2931(2) 0.65121(17) 0.0256(7) Uani 1 1 d U . .
C71 C 0.7783(2) 0.3325(2) 0.60505(17) 0.0244(7) Uani 1 1 d U . .
C72 C 0.7793(2) 0.2927(2) 0.54374(17) 0.0248(7) Uani 1 1 d U . .
C73 C 0.7720(2) 0.3334(2) 0.48773(18) 0.0268(7) Uani 1 1 d U . .
H73 H 0.7750 0.3901 0.4878 0.032 Uiso 1 1 calc R . .
C74 C 0.7602(2) 0.2925(2) 0.42954(18) 0.0273(8) Uani 1 1 d U . .
C75 C 0.7418(3) 0.3336(3) 0.37294(19) 0.0339(9) Uani 1 1 d U . .
H75 H 0.7418 0.3903 0.3725 0.041 Uiso 1 1 calc R . .
C76 C 0.7240(3) 0.2924(3) 0.3190(2) 0.0409(10) Uani 1 1 d U . .
H76 H 0.7116 0.3206 0.2813 0.049 Uiso 1 1 calc R . .

loop_
_atom_site_aniso_label
_atom_site_aniso_U_11
_atom_site_aniso_U_22
_atom_site_aniso_U_33
_atom_site_aniso_U_23
_atom_site_aniso_U_13
_atom_site_aniso_U_12
S1 0.0314(5) 0.0267(5) 0.0291(5) -0.0014(4) -0.0014(4) -0.0021(4)
S2 0.0371(5) 0.0315(5) 0.0278(5) -0.0071(4) -0.0017(4) -0.0030(4)
S3 0.0345(6) 0.0399(6) 0.0615(8) -0.0121(5) 0.0067(5) -0.0069(5)
S4 0.0564(8) 0.0535(7) 0.0415(7) -0.0174(6) -0.0041(6) -0.0168(6)
C1 0.045(4) 0.021(3) 0.047(4) 0.009(3) -0.004(4) 0.002(3)
C2 0.050(4) 0.032(4) 0.040(4) 0.018(3) -0.009(4) 0.002(3)
C3 0.044(4) 0.035(4) 0.031(4) 0.018(3) -0.003(4) -0.004(4)
C4 0.041(4) 0.037(4) 0.035(3) 0.013(3) 0.007(3) -0.012(3)
C5 0.036(4) 0.029(3) 0.041(4) 0.011(3) 0.002(4) -0.012(3)
C6 0.032(4) 0.016(3) 0.039(4) 0.005(3) 0.001(4) -0.007(3)
C7 0.035(4) 0.018(4) 0.046(4) 0.000(3) 0.010(4) 0.007(3)
C8 0.028(4) 0.025(4) 0.052(4) 0.001(4) -0.002(3) 0.013(3)
C9 0.022(3) 0.027(4) 0.045(4) 0.005(3) 0.004(3) -0.010(3)
C10 0.027(4) 0.030(4) 0.032(5) 0.002(4) -0.009(4) -0.012(3)
C11 0.033(5) 0.025(4) 0.032(4) -0.004(4) -0.008(4) -0.011(4)
C12 0.034(4) 0.017(3) 0.033(4) -0.005(3) 0.000(3) -0.008(3)
C13 0.033(3) 0.018(3) 0.043(3) -0.013(3) 0.004(3) 0.002(3)
C14 0.034(4) 0.029(3) 0.033(4) -0.015(3) 0.005(4) 0.004(4)
C15 0.037(4) 0.029(4) 0.040(4) -0.008(4) 0.018(3) 0.006(3)
C16 0.043(3) 0.029(6) 0.031(3) 0.006(4) 0.022(2) 0.003(4)
C17 0.045(3) 0.030(6) 0.020(2) 0.001(5) 0.008(2) -0.002(5)
C18 0.041(5) 0.027(5) 0.024(4) -0.012(4) 0.003(4) 0.004(4)
C19 0.041(4) 0.030(4) 0.030(4) -0.009(4) -0.015(3) -0.003(3)
C20 0.033(3) 0.029(5) 0.028(3) -0.001(3) -0.012(2) 0.000(3)
C21 0.022(3) 0.032(3) 0.037(3) 0.005(3) -0.012(3) -0.004(2)
C22 0.015(3) 0.035(3) 0.041(3) 0.000(3) -0.003(3) 0.000(2)
C23 0.016(3) 0.027(4) 0.037(5) -0.003(4) 0.006(4) 0.008(3)
C24 0.024(4) 0.026(4) 0.032(4) 0.006(4) -0.009(3) 0.002(3)
C25 0.036(4) 0.036(5) 0.031(4) 0.006(4) -0.010(3) -0.001(4)
C26 0.043(5) 0.034(5) 0.018(3) 0.002(4) -0.002(4) -0.003(4)
C27 0.042(4) 0.026(3) 0.021(3) 0.009(3) 0.006(3) 0.000(3)
C28 0.040(4) 0.026(3) 0.031(3) 0.005(3) 0.008(3) -0.008(3)
C29 0.034(4) 0.036(4) 0.040(4) 0.008(4) 0.022(3) -0.005(3)
C30 0.038(4) 0.024(3) 0.032(3) 0.011(3) -0.004(3) 0.004(3)
C31 0.034(3) 0.015(3) 0.036(4) 0.003(3) -0.003(3) 0.004(3)
C32 0.030(4) 0.017(3) 0.033(4) -0.001(3) 0.009(3) 0.007(3)
C33 0.025(4) 0.024(3) 0.040(4) -0.009(3) 0.008(3) 0.007(3)
C34 0.030(3) 0.035(4) 0.043(4) -0.011(3) 0.016(3) 0.003(3)
C35 0.020(3) 0.034(4) 0.046(4) -0.007(3) 0.011(3) -0.001(2)
C36 0.032(4) 0.038(4) 0.041(4) 0.006(4) 0.012(3) -0.005(3)
C37 0.040(4) 0.041(4) 0.031(4) 0.008(4) 0.015(3) -0.005(4)
C38 0.049(3) 0.036(6) 0.023(2) -0.004(4) 0.013(2) -0.007(4)
C39 0.041(4) 0.035(4) 0.029(3) -0.011(4) 0.017(3) 0.000(4)
C40 0.041(4) 0.035(4) 0.027(3) -0.015(3) 0.004(4) 0.004(4)
C41 0.038(3) 0.021(3) 0.035(3) -0.013(3) -0.001(3) 0.003(3)
C42 0.036(4) 0.017(3) 0.036(4) 0.002(3) -0.003(3) -0.007(3)
C43 0.043(4) 0.019(3) 0.027(4) -0.006(3) -0.013(3) -0.006(3)
C44 0.038(4) 0.031(4) 0.033(4) -0.007(4) -0.015(4) -0.007(4)
C45 0.025(4) 0.030(4) 0.037(5) 0.002(4) -0.013(4) -0.012(3)
C46 0.025(4) 0.029(4) 0.052(4) 0.005(3) 0.002(3) -0.014(3)
C47 0.036(4) 0.024(3) 0.043(4) 0.004(3) 0.004(4) -0.011(3)
C48 0.024(3) 0.036(4) 0.052(4) 0.008(4) 0.009(3) -0.009(3)
C49 0.019(3) 0.035(5) 0.059(4) -0.006(3) 0.009(3) 0.000(3)
C50 0.028(3) 0.030(4) 0.059(4) -0.004(4) 0.012(3) 0.009(3)
C51 0.020(3) 0.038(3) 0.049(4) 0.008(3) -0.009(3) 0.002(3)
C52 0.027(3) 0.037(3) 0.049(4) 0.002(3) -0.018(3) -0.006(3)
C53 0.027(4) 0.029(4) 0.046(5) 0.009(4) -0.008(4) 0.009(3)
C54 0.042(5) 0.033(5) 0.044(5) 0.013(4) -0.016(4) 0.003(4)
C55 0.051(4) 0.044(5) 0.037(4) 0.014(4) -0.021(4) -0.005(4)
C56 0.044(3) 0.039(5) 0.040(3) -0.001(3) -0.024(3) -0.002(3)
C57 0.054(4) 0.038(4) 0.030(4) -0.010(4) -0.024(3) -0.002(4)
C58 0.054(5) 0.038(5) 0.022(4) -0.010(4) -0.004(4) 0.002(4)
C59 0.067(4) 0.040(6) 0.018(2) 0.000(5) 0.004(2) -0.002(5)
C60 0.055(5) 0.043(5) 0.023(4) 0.012(4) -0.008(4) -0.009(4)
C61 0.056(3) 0.059(3) 0.064(3) -0.011(3) -0.009(3) -0.019(3)
C62 0.036(2) 0.037(2) 0.065(3) -0.008(2) 0.001(2) -0.0093(18)
C63 0.036(2) 0.0255(18) 0.047(2) -0.0011(17) -0.0115(18) -0.0023(16)
C64 0.033(2) 0.032(2) 0.049(2) -0.0079(18) -0.0106(18) -0.0012(16)
C65 0.0293(17) 0.0259(17) 0.0254(17) -0.0028(14) -0.0020(14) 0.0016(14)
C66 0.031(2) 0.064(3) 0.030(2) -0.0085(19) -0.0014(16) 0.0008(19)
C67 0.0288(18) 0.054(2) 0.0247(17) -0.0087(17) -0.0026(15) 0.0040(17)
C68 0.0255(17) 0.044(2) 0.0187(16) -0.0029(15) -0.0062(13) 0.0030(16)
C69 0.0273(17) 0.0322(18) 0.0263(17) -0.0034(15) -0.0052(14) 0.0025(14)
C70 0.0267(16) 0.0283(18) 0.0218(16) -0.0027(14) -0.0050(13) -0.0015(14)
C71 0.0259(16) 0.0243(16) 0.0231(16) -0.0002(13) -0.0019(13) 0.0001(13)
C72 0.0227(16) 0.0257(18) 0.0260(17) -0.0025(14) -0.0002(13) -0.0014(13)
C73 0.0264(17) 0.0265(17) 0.0276(17) 0.0032(14) -0.0006(14) 0.0009(14)
C74 0.0197(15) 0.037(2) 0.0250(17) 0.0047(15) 0.0008(13) 0.0019(14)
C75 0.0291(18) 0.045(2) 0.0280(18) 0.0069(17) 0.0055(15) -0.0007(17)
C76 0.033(2) 0.061(3) 0.0283(19) 0.0094(19) -0.0016(16) 0.0012(19)

loop_
_atom_type_symbol
_atom_type_description
_atom_type_scat_dispersion_real
_atom_type_scat_dispersion_imag
_atom_type_scat_source
C C 0.0033 0.0016 'International Tables Vol C Tables 4.2.6.8 and 6.1.1.4'
H H 0.0000 0.0000 'International Tables Vol C Tables 4.2.6.8 and 6.1.1.4'
S S 0.1246 0.1234 'International Tables Vol C Tables 4.2.6.8 and 6.1.1.4'

loop_
_geom_angle_atom_site_label_1
_geom_angle_atom_site_label_2
_geom_angle_atom_site_label_3
_geom_angle
_geom_angle_site_symmetry_1
_geom_angle_site_symmetry_3
C65 S1 C63 94.5(2) . .
C64 S2 C65 94.9(2) . .
C63 S3 C62 97.5(2) . .
C64 S4 C61 101.4(3) . .
C2 C1 C7 120.0(11) . .
C2 C1 C6 119.0(10) . .
C7 C1 C6 109.6(11) . .
C1 C2 C54 119.1(12) . .
C1 C2 C3 119.5(10) . .
C54 C2 C3 109.7(12) . .
C4 C3 C60 118.3(13) . .
C4 C3 C2 121.5(10) . .
C60 C3 C2 106.6(12) . .
C3 C4 C37 121.5(11) . .
C3 C4 C5 119.1(11) . .
C37 C4 C5 107.1(10) . .
C6 C5 C9 119.7(10) . .
C6 C5 C4 118.9(11) . .
C9 C5 C4 109.0(10) . .
C5 C6 C12 120.4(10) . .
C5 C6 C1 121.9(11) . .
C12 C6 C1 105.8(11) . .
C8 C7 C13 120.6(12) . .
C8 C7 C1 122.8(11) . .
C13 C7 C1 104.4(11) . .
C7 C8 C50 122.0(12) . .
C7 C8 C53 120.6(12) . .
C50 C8 C53 105.5(12) . .
C5 C9 C10 118.0(13) . .
C5 C9 C36 106.7(10) . .
C10 C9 C36 122.6(13) . .
C11 C10 C9 120.9(17) . .
C11 C10 C21 114.0(14) . .
C9 C10 C21 114.2(15) . .
C12 C11 C10 118.0(16) . .
C12 C11 C19 124.9(13) . .
C10 C11 C19 104.6(13) . .
C11 C12 C6 122.9(12) . .
C11 C12 C13 116.7(12) . .
C6 C12 C13 109.5(11) . .
C14 C13 C7 117.0(10) . .
C14 C13 C12 120.0(10) . .
C7 C13 C12 110.7(10) . .
C13 C14 C15 121.4(11) . .
C13 C14 C18 120.5(12) . .
C15 C14 C18 106.6(11) . .
C50 C15 C14 119.8(12) . .
C50 C15 C16 115.9(11) . .
C14 C15 C16 110.5(10) . .
C29 C16 C17 126(2) . .
C29 C16 C15 118.0(10) . .
C17 C16 C15 105(2) . .
C26 C17 C16 121(3) . .
C26 C17 C18 118.8(10) . .
C16 C17 C18 107(2) . .
C19 C18 C14 120.4(14) . .
C19 C18 C17 116.1(12) . .
C14 C18 C17 110.5(12) . .
C18 C19 C11 117.4(12) . .
C18 C19 C20 121.3(10) . .
C11 C19 C20 110.1(11) . .
C25 C20 C21 119.0(9) . .
C25 C20 C19 121.4(7) . .
C21 C20 C19 106.9(8) . .
C22 C21 C10 122.2(9) . .
C22 C21 C20 121.4(7) . .
C10 C21 C20 104.3(10) . .
C21 C22 C23 121.9(9) . .
C21 C22 C35 121.7(7) . .
C23 C22 C35 105.1(9) . .
C22 C23 C33 113.5(13) . .
C22 C23 C24 119.3(14) . .
C33 C23 C24 115.2(16) . .
C30 C24 C23 121.8(15) . .
C30 C24 C25 107.7(12) . .
C23 C24 C25 117.2(13) . .
C20 C25 C26 117.5(11) . .
C20 C25 C24 121.3(11) . .
C26 C25 C24 108.9(11) . .
C17 C26 C25 124.9(18) . .
C17 C26 C27 116.6(15) . .
C25 C26 C27 108.3(13) . .
C28 C27 C26 120.8(11) . .
C28 C27 C30 120.4(9) . .
C26 C27 C30 105.7(10) . .
C27 C28 C29 120.0(10) . .
C27 C28 C47 121.8(9) . .
C29 C28 C47 105.7(10) . .
C16 C29 C48 125.8(15) . .
C16 C29 C28 115.5(13) . .
C48 C29 C28 107.6(11) . .
C31 C30 C24 120.1(11) . .
C31 C30 C27 117.8(9) . .
C24 C30 C27 109.4(11) . .
C30 C31 C32 120.2(10) . .
C30 C31 C42 119.7(9) . .
C32 C31 C42 109.4(10) . .
C33 C32 C41 121.5(11) . .
C33 C32 C31 119.9(10) . .
C41 C32 C31 106.0(10) . .
C32 C33 C34 121.0(11) . .
C32 C33 C23 122.6(11) . .
C34 C33 C23 104.9(12) . .
C39 C34 C33 117.9(10) . .
C39 C34 C35 122.7(10) . .
C33 C34 C35 108.1(9) . .
C36 C35 C22 119.5(8) . .
C36 C35 C34 120.3(9) . .
C22 C35 C34 108.3(7) . .
C35 C36 C37 118.4(11) . .
C35 C36 C9 119.6(9) . .
C37 C36 C9 110.3(11) . .
C38 C37 C36 120.3(12) . .
C38 C37 C4 121.0(11) . .
C36 C37 C4 106.8(11) . .
C37 C38 C39 120.9(10) . .
C37 C38 C59 112(2) . .
C39 C38 C59 115(2) . .
C34 C39 C40 123.0(12) . .
C34 C39 C38 117.4(10) . .
C40 C39 C38 107.7(10) . .
C41 C40 C39 118.8(11) . .
C41 C40 C58 120.9(12) . .
C39 C40 C58 108.3(12) . .
C32 C41 C40 117.7(10) . .
C32 C41 C43 112.0(9) . .
C40 C41 C43 118.8(9) . .
C47 C42 C43 120.4(10) . .
C47 C42 C31 122.5(10) . .
C43 C42 C31 105.2(10) . .
C44 C43 C42 122.0(12) . .
C44 C43 C41 118.6(11) . .
C42 C43 C41 107.3(10) . .
C45 C44 C43 119.4(15) . .
C45 C44 C57 105.5(12) . .
C43 C44 C57 123.7(13) . .
C44 C45 C46 120.7(15) . .
C44 C45 C52 114.2(13) . .
C46 C45 C52 112.2(14) . .
C47 C46 C45 118.3(12) . .
C47 C46 C48 104.1(10) . .
C45 C46 C48 125.5(12) . .
C42 C47 C46 119.3(10) . .
C42 C47 C28 117.8(11) . .
C46 C47 C28 110.9(10) . .
C49 C48 C29 119.4(11) . .
C49 C48 C46 117.0(9) . .
C29 C48 C46 111.6(11) . .
C48 C49 C51 119.7(9) . .
C48 C49 C50 118.4(9) . .
C51 C49 C50 109.7(8) . .
C15 C50 C8 119.1(11) . .
C15 C50 C49 122.4(10) . .
C8 C50 C49 106.7(10) . .
C52 C51 C53 123.3(10) . .
C52 C51 C49 122.6(8) . .
C53 C51 C49 103.2(10) . .
C51 C52 C56 121.4(8) . .
C51 C52 C45 122.9(9) . .
C56 C52 C45 103.5(10) . .
C51 C53 C8 114.8(12) . .
C51 C53 C54 116.6(15) . .
C8 C53 C54 116.3(16) . .
C2 C54 C53 121.2(16) . .
C2 C54 C55 105.8(13) . .
C53 C54 C55 119.1(13) . .
C56 C55 C60 119.6(13) . .
C56 C55 C54 119.6(12) . .
C60 C55 C54 109.6(12) . .
C55 C56 C52 119.8(11) . .
C55 C56 C57 120.2(9) . .
C52 C56 C57 107.8(9) . .
C58 C57 C44 118.7(12) . .
C58 C57 C56 121.5(11) . .
C44 C57 C56 108.9(11) . .
C57 C58 C40 119.3(15) . .
C57 C58 C59 116.0(13) . .
C40 C58 C59 109.3(13) . .
C60 C59 C38 130(3) . .
C60 C59 C58 118.0(10) . .
C38 C59 C58 100(2) . .
C59 C60 C55 124.6(17) . .
C59 C60 C3 116.3(16) . .
C55 C60 C3 108.2(15) . .
C62 C61 S4 116.7(4) . .
C62 C61 H61B 108.1 . .
S4 C61 H61B 108.1 . .
C62 C61 H61A 108.1 . .
S4 C61 H61A 108.1 . .
H61B C61 H61A 107.3 . .
C61 C62 S3 113.3(4) . .
C61 C62 H62B 108.9 . .
S3 C62 H62B 108.9 . .
C61 C62 H62A 108.9 . .
S3 C62 H62A 108.9 . .
H62B C62 H62A 107.7 . .
C64 C63 S3 127.0(3) . .
C64 C63 S1 118.0(3) . .
S3 C63 S1 114.7(3) . .
C63 C64 S4 129.6(4) . .
C63 C64 S2 117.3(3) . .
S4 C64 S2 113.1(3) . .
C71 C65 S1 123.2(3) . .
C71 C65 S2 123.4(3) . .
S1 C65 S2 113.3(2) . .
C67 C66 C66 120.6(3) . 7_565
C67 C66 H66 119.7 . .
C66 C66 H66 119.7 7_565 .
C66 C67 C68 120.6(5) . .
C66 C67 H67 119.7 . .
C68 C67 H67 119.7 . .
C67 C68 C69 122.4(4) . .
C67 C68 C68 118.8(3) . 7_565
C69 C68 C68 118.7(2) . 7_565
C70 C69 C68 121.9(4) . .
C70 C69 H69 119.1 . .
C68 C69 H69 119.1 . .
C69 C70 C70 119.4(2) . 7_565
C69 C70 C71 124.1(4) . .
C70 C70 C71 116.5(2) 7_565 .
C65 C71 C72 124.0(3) . .
C65 C71 C70 122.8(3) . .
C72 C71 C70 113.1(3) . .
C73 C72 C72 119.7(2) . 7_565
C73 C72 C71 122.9(3) . .
C72 C72 C71 117.1(2) 7_565 .
C72 C73 C74 121.4(4) . .
C72 C73 H73 119.3 . .
C74 C73 H73 119.3 . .
C75 C74 C74 119.1(3) . 7_565
C75 C74 C73 121.9(4) . .
C74 C74 C73 118.8(2) 7_565 .
C76 C75 C74 120.6(4) . .
C76 C75 H75 119.7 . .
C74 C75 H75 119.7 . .
C75 C76 C76 120.3(3) . 7_565
C75 C76 H76 119.8 . .
C76 C76 H76 119.8 7_565 .

loop_
_geom_bond_atom_site_label_1
_geom_bond_atom_site_label_2
_geom_bond_distance
_geom_bond_site_symmetry_2
S1 C65 1.756(4) .
S1 C63 1.775(4) .
S2 C64 1.766(5) .
S2 C65 1.773(4) .
S3 C63 1.761(5) .
S3 C62 1.799(5) .
S4 C64 1.755(5) .
S4 C61 1.843(6) .
C1 C2 1.355(16) .
C1 C7 1.457(15) .
C1 C6 1.503(16) .
C2 C54 1.468(17) .
C2 C3 1.487(17) .
C3 C4 1.384(14) .
C3 C60 1.477(18) .
C4 C37 1.462(15) .
C4 C5 1.480(15) .
C5 C6 1.367(15) .
C5 C9 1.433(14) .
C6 C12 1.388(16) .
C7 C8 1.379(17) .
C7 C13 1.432(15) .
C8 C50 1.412(15) .
C8 C53 1.43(2) .
C9 C10 1.441(17) .
C9 C36 1.452(15) .
C10 C11 1.39(3) .
C10 C21 1.45(2) .
C11 C12 1.380(18) .
C11 C19 1.439(18) .
C12 C13 1.449(12) .
C13 C14 1.399(14) .
C14 C15 1.450(16) .
C14 C18 1.453(18) .
C15 C50 1.360(18) .
C15 C16 1.60(4) .
C16 C29 1.27(3) .
C16 C17 1.451(10) .
C17 C26 1.30(4) .
C17 C18 1.56(5) .
C18 C19 1.37(2) .
C19 C20 1.465(13) .
C20 C25 1.362(15) .
C20 C21 1.453(12) .
C21 C22 1.376(11) .
C22 C23 1.39(2) .
C22 C35 1.432(13) .
C23 C33 1.42(2) .
C23 C24 1.47(2) .
C24 C30 1.417(14) .
C24 C25 1.485(19) .
C25 C26 1.44(2) .
C26 C27 1.478(16) .
C27 C28 1.371(13) .
C27 C30 1.512(14) .
C28 C29 1.476(14) .
C28 C47 1.481(14) .
C29 C48 1.429(18) .
C30 C31 1.374(14) .
C31 C32 1.435(14) .
C31 C42 1.511(15) .
C32 C33 1.398(16) .
C32 C41 1.404(14) .
C33 C34 1.422(14) .
C34 C39 1.350(16) .
C34 C35 1.463(12) .
C35 C36 1.361(16) .
C36 C37 1.444(17) .
C37 C38 1.41(2) .
C38 C39 1.44(2) .
C38 C59 1.454(14) .
C39 C40 1.439(17) .
C40 C41 1.426(14) .
C40 C58 1.45(2) .
C41 C43 1.448(13) .
C42 C47 1.345(15) .
C42 C43 1.439(15) .
C43 C44 1.371(17) .
C44 C45 1.37(2) .
C44 C57 1.438(19) .
C45 C46 1.456(16) .
C45 C52 1.47(2) .
C46 C47 1.456(14) .
C46 C48 1.473(16) .
C48 C49 1.385(16) .
C49 C51 1.444(14) .
C49 C50 1.484(13) .
C51 C52 1.375(12) .
C51 C53 1.39(2) .
C52 C56 1.438(14) .
C53 C54 1.48(2) .
C54 C55 1.49(2) .
C55 C56 1.361(17) .
C55 C60 1.45(2) .
C56 C57 1.476(15) .
C57 C58 1.39(2) .
C58 C59 1.60(4) .
C59 C60 1.30(4) .
C61 C62 1.450(8) .
C61 H61B 0.9900 .
C61 H61A 0.9900 .
C62 H62B 0.9900 .
C62 H62A 0.9900 .
C63 C64 1.306(7) .
C65 C71 1.359(5) .
C66 C67 1.360(6) .
C66 C66 1.412(11) 7_565
C66 H66 0.9500 .
C67 C68 1.404(6) .
C67 H67 0.9500 .
C68 C69 1.409(6) .
C68 C68 1.444(9) 7_565
C69 C70 1.377(5) .
C69 H69 0.9500 .
C70 C70 1.442(7) 7_565
C70 C71 1.481(5) .
C71 C72 1.463(5) .
C72 C73 1.376(5) .
C72 C72 1.429(7) 7_565
C73 C74 1.425(5) .
C73 H73 0.9500 .
C74 C75 1.414(5) .
C74 C74 1.422(8) 7_565
C75 C76 1.366(6) .
C75 H75 0.9500 .
C76 C76 1.418(10) 7_565
C76 H76 0.9500 .

loop_
_geom_torsion_atom_site_label_1
_geom_torsion_atom_site_label_2
_geom_torsion_atom_site_label_3
_geom_torsion_atom_site_label_4
_geom_torsion
_geom_torsion_site_symmetry_1
_geom_torsion_site_symmetry_4
C7 C1 C2 C54 -0.3(15) . .
C6 C1 C2 C54 139.3(11) . .
C7 C1 C2 C3 -139.6(10) . .
C6 C1 C2 C3 0.0(14) . .
C1 C2 C3 C4 1.9(15) . .
C54 C2 C3 C4 -140.9(12) . .
C1 C2 C3 C60 141.7(12) . .
C54 C2 C3 C60 -1.1(14) . .
C60 C3 C4 C37 -0.1(16) . .
C2 C3 C4 C37 135.3(11) . .
C60 C3 C4 C5 -137.5(12) . .
C2 C3 C4 C5 -2.1(15) . .
C3 C4 C5 C6 0.4(14) . .
C37 C4 C5 C6 -142.4(10) . .
C3 C4 C5 C9 142.6(10) . .
C37 C4 C5 C9 -0.2(10) . .
C9 C5 C6 C12 0.7(14) . .
C4 C5 C6 C12 138.8(10) . .
C9 C5 C6 C1 -136.7(10) . .
C4 C5 C6 C1 1.4(15) . .
C2 C1 C6 C5 -1.6(15) . .
C7 C1 C6 C5 141.8(11) . .
C2 C1 C6 C12 -144.2(10) . .
C7 C1 C6 C12 -0.8(12) . .
C2 C1 C7 C8 2.5(16) . .
C6 C1 C7 C8 -140.5(10) . .
C2 C1 C7 C13 144.6(9) . .
C6 C1 C7 C13 1.6(11) . .
C13 C7 C8 C50 -0.6(16) . .
C1 C7 C8 C50 135.7(11) . .
C13 C7 C8 C53 -138.0(13) . .
C1 C7 C8 C53 -1.6(17) . .
C6 C5 C9 C10 -0.1(15) . .
C4 C5 C9 C10 -141.9(12) . .
C6 C5 C9 C36 142.9(9) . .
C4 C5 C9 C36 1.0(10) . .
C5 C9 C10 C11 0(2) . .
C36 C9 C10 C11 -137.1(16) . .
C5 C9 C10 C21 141.8(12) . .
C36 C9 C10 C21 5(2) . .
C9 C10 C11 C12 0(2) . .
C21 C10 C11 C12 -142.1(12) . .
C9 C10 C11 C19 144.1(15) . .
C21 C10 C11 C19 1.8(18) . .
C10 C11 C12 C6 0(2) . .
C19 C11 C12 C6 -135.6(14) . .
C10 C11 C12 C13 140.8(14) . .
C19 C11 C12 C13 4.8(19) . .
C5 C6 C12 C11 -0.8(16) . .
C1 C6 C12 C11 142.4(11) . .
C5 C6 C12 C13 -143.6(9) . .
C1 C6 C12 C13 -0.4(11) . .
C8 C7 C13 C14 -1.0(14) . .
C1 C7 C13 C14 -144.2(9) . .
C8 C7 C13 C12 141.3(10) . .
C1 C7 C13 C12 -1.8(10) . .
C11 C12 C13 C14 -2.9(14) . .
C6 C12 C13 C14 142.5(9) . .
C11 C12 C13 C7 -144.0(11) . .
C6 C12 C13 C7 1.4(11) . .
C7 C13 C14 C15 1.2(13) . .
C12 C13 C14 C15 -137.5(10) . .
C7 C13 C14 C18 139.7(12) . .
C12 C13 C14 C18 1.0(15) . .
C13 C14 C15 C50 0.3(16) . .
C18 C14 C15 C50 -143.2(12) . .
C13 C14 C15 C16 139.0(10) . .
C18 C14 C15 C16 -4.4(14) . .
C50 C15 C16 C29 -1.3(11) . .
C14 C15 C16 C29 -141.8(12) . .
C50 C15 C16 C17 144.4(10) . .
C14 C15 C16 C17 3.9(13) . .
C29 C16 C17 C26 0(2) . .
C15 C16 C17 C26 -142.6(18) . .
C29 C16 C17 C18 140.5(18) . .
C15 C16 C17 C18 -1.7(13) . .
C13 C14 C18 C19 -0.7(19) . .
C15 C14 C18 C19 143.1(13) . .
C13 C14 C18 C17 -140.5(12) . .
C15 C14 C18 C17 3.3(16) . .
C26 C17 C18 C19 -0.7(13) . .
C16 C17 C18 C19 -142.6(13) . .
C26 C17 C18 C14 141.0(15) . .
C16 C17 C18 C14 -0.9(16) . .
C14 C18 C19 C11 2.3(19) . .
C17 C18 C19 C11 140.0(13) . .
C14 C18 C19 C20 -137.9(12) . .
C17 C18 C19 C20 -0.2(19) . .
C12 C11 C19 C18 -5(2) . .
C10 C11 C19 C18 -145.2(14) . .
C12 C11 C19 C20 139.8(14) . .
C10 C11 C19 C20 -0.9(15) . .
C18 C19 C20 C25 1.2(14) . .
C11 C19 C20 C25 -141.5(11) . .
C18 C19 C20 C21 142.4(12) . .
C11 C19 C20 C21 -0.3(11) . .
C11 C10 C21 C22 140.8(12) . .
C9 C10 C21 C22 -4(2) . .
C11 C10 C21 C20 -2.0(16) . .
C9 C10 C21 C20 -146.9(12) . .
C25 C20 C21 C22 0.4(12) . .
C19 C20 C21 C22 -141.9(8) . .
C25 C20 C21 C10 143.6(11) . .
C19 C20 C21 C10 1.3(11) . .
C10 C21 C22 C23 -136.9(8) . .
C20 C21 C22 C23 -0.2(15) . .
C10 C21 C22 C35 1.3(15) . .
C20 C21 C22 C35 138.0(8) . .
C21 C22 C23 C33 140.5(10) . .
C35 C22 C23 C33 -3.4(15) . .
C21 C22 C23 C24 0(2) . .
C35 C22 C23 C24 -144.3(14) . .
C22 C23 C24 C30 136.8(15) . .
C33 C23 C24 C30 -3(2) . .
C22 C23 C24 C25 1(2) . .
C33 C23 C24 C25 -139.6(14) . .
C21 C20 C25 C26 -138.1(11) . .
C19 C20 C25 C26 -1.4(13) . .
C21 C20 C25 C24 -0.1(14) . .
C19 C20 C25 C24 136.6(12) . .
C30 C24 C25 C20 -142.3(11) . .
C23 C24 C25 C20 -0.4(19) . .
C30 C24 C25 C26 -1.1(15) . .
C23 C24 C25 C26 140.8(15) . .
C16 C17 C26 C25 137.2(17) . .
C18 C17 C26 C25 0.5(15) . .
C16 C17 C26 C27 -4(2) . .
C18 C17 C26 C27 -140.7(17) . .
C20 C25 C26 C17 0(2) . .
C24 C25 C26 C17 -142.3(15) . .
C20 C25 C26 C27 144.3(12) . .
C24 C25 C26 C27 1.5(16) . .
C17 C26 C27 C28 5(2) . .
C25 C26 C27 C28 -142.5(11) . .
C17 C26 C27 C30 145.9(15) . .
C25 C26 C27 C30 -1.3(14) . .
C26 C27 C28 C29 -1.1(15) . .
C30 C27 C28 C29 -136.8(10) . .
C26 C27 C28 C47 135.3(11) . .
C30 C27 C28 C47 -0.3(14) . .
C17 C16 C29 C48 -135.2(16) . .
C15 C16 C29 C48 2.6(13) . .
C17 C16 C29 C28 4(2) . .
C15 C16 C29 C28 141.9(12) . .
C27 C28 C29 C16 -3.2(16) . .
C47 C28 C29 C16 -145.7(11) . .
C27 C28 C29 C48 143.2(9) . .
C47 C28 C29 C48 0.6(11) . .
C23 C24 C30 C31 1(2) . .
C25 C24 C30 C31 141.1(11) . .
C23 C24 C30 C27 -139.5(15) . .
C25 C24 C30 C27 0.3(14) . .
C28 C27 C30 C31 0.2(13) . .
C26 C27 C30 C31 -141.2(10) . .
C28 C27 C30 C24 142.0(11) . .
C26 C27 C30 C24 0.6(13) . .
C24 C30 C31 C32 1.9(14) . .
C27 C30 C31 C32 139.6(9) . .
C24 C30 C31 C42 -138.9(11) . .
C27 C30 C31 C42 -1.2(12) . .
C30 C31 C32 C33 -3.0(14) . .
C42 C31 C32 C33 141.4(9) . .
C30 C31 C32 C41 -145.4(8) . .
C42 C31 C32 C41 -1.0(11) . .
C41 C32 C33 C34 -0.6(14) . .
C31 C32 C33 C34 -137.0(10) . .
C41 C32 C33 C23 137.3(13) . .
C31 C32 C33 C23 0.8(17) . .
C22 C23 C33 C32 -140.3(11) . .
C24 C23 C33 C32 2(2) . .
C22 C23 C33 C34 3.2(15) . .
C24 C23 C33 C34 145.8(14) . .
C32 C33 C34 C39 -2.0(13) . .
C23 C33 C34 C39 -146.2(11) . .
C32 C33 C34 C35 142.6(9) . .
C23 C33 C34 C35 -1.7(12) . .
C21 C22 C35 C36 0.9(12) . .
C23 C22 C35 C36 145.0(11) . .
C21 C22 C35 C34 -141.9(8) . .
C23 C22 C35 C34 2.2(11) . .
C39 C34 C35 C36 -0.3(14) . .
C33 C34 C35 C36 -142.7(9) . .
C39 C34 C35 C22 142.2(9) . .
C33 C34 C35 C22 -0.3(9) . .
C22 C35 C36 C37 -139.5(9) . .
C34 C35 C36 C37 -1.2(14) . .
C22 C35 C36 C9 0.0(13) . .
C34 C35 C36 C9 138.4(9) . .
C5 C9 C36 C35 -144.1(9) . .
C10 C9 C36 C35 -3.3(17) . .
C5 C9 C36 C37 -1.5(11) . .
C10 C9 C36 C37 139.3(13) . .
C35 C36 C37 C38 1.3(15) . .
C9 C36 C37 C38 -141.8(10) . .
C35 C36 C37 C4 144.4(9) . .
C9 C36 C37 C4 1.4(11) . .
C3 C4 C37 C38 0.3(16) . .
C5 C4 C37 C38 142.1(10) . .
C3 C4 C37 C36 -142.5(10) . .
C5 C4 C37 C36 -0.7(11) . .
C36 C37 C38 C39 0.1(13) . .
C4 C37 C38 C39 -137.8(12) . .
C36 C37 C38 C59 140.6(11) . .
C4 C37 C38 C59 2.7(15) . .
C33 C34 C39 C40 2.6(15) . .
C35 C34 C39 C40 -136.5(11) . .
C33 C34 C39 C38 140.7(9) . .
C35 C34 C39 C38 1.7(14) . .
C37 C38 C39 C34 -1.6(12) . .
C59 C38 C39 C34 -141.0(11) . .
C37 C38 C39 C40 142.4(11) . .
C59 C38 C39 C40 3.0(13) . .
C34 C39 C40 C41 -0.8(16) . .
C38 C39 C40 C41 -142.2(9) . .
C34 C39 C40 C58 142.3(12) . .
C38 C39 C40 C58 0.9(13) . .
C33 C32 C41 C40 2.4(14) . .
C31 C32 C41 C40 144.0(9) . .
C33 C32 C41 C43 -140.6(9) . .
C31 C32 C41 C43 1.0(11) . .
C39 C40 C41 C32 -1.8(13) . .
C58 C40 C41 C32 -140.2(12) . .
C39 C40 C41 C43 138.7(10) . .
C58 C40 C41 C43 0.3(15) . .
C30 C31 C42 C47 2.7(15) . .
C32 C31 C42 C47 -142.0(11) . .
C30 C31 C42 C43 145.2(9) . .
C32 C31 C42 C43 0.6(11) . .
C47 C42 C43 C44 1.7(15) . .
C31 C42 C43 C44 -141.8(10) . .
C47 C42 C43 C41 143.6(9) . .
C31 C42 C43 C41 0.0(10) . .
C32 C41 C43 C44 142.8(11) . .
C40 C41 C43 C44 0.2(14) . .
C32 C41 C43 C42 -0.6(10) . .
C40 C41 C43 C42 -143.2(9) . .
C42 C43 C44 C45 -2.7(19) . .
C41 C43 C44 C45 -140.5(14) . .
C42 C43 C44 C57 135.2(13) . .
C41 C43 C44 C57 -2.6(18) . .
C43 C44 C45 C46 3(2) . .
C57 C44 C45 C46 -142.0(14) . .
C43 C44 C45 C52 141.0(12) . .
C57 C44 C45 C52 -3.6(17) . .
C44 C45 C46 C47 -2(2) . .
C52 C45 C46 C47 -140.8(11) . .
C44 C45 C46 C48 134.6(15) . .
C52 C45 C46 C48 -4.5(19) . .
C43 C42 C47 C46 -0.8(14) . .
C31 C42 C47 C46 136.4(10) . .
C43 C42 C47 C28 -139.9(9) . .
C31 C42 C47 C28 -2.7(15) . .
C45 C46 C47 C42 0.8(15) . .
C48 C46 C47 C42 -143.8(9) . .
C45 C46 C47 C28 142.5(11) . .
C48 C46 C47 C28 -2.1(10) . .
C27 C28 C47 C42 1.6(14) . .
C29 C28 C47 C42 143.3(10) . .
C27 C28 C47 C46 -140.7(10) . .
C29 C28 C47 C46 0.9(11) . .
C16 C29 C48 C49 -1.8(17) . .
C28 C29 C48 C49 -143.7(10) . .
C16 C29 C48 C46 139.9(11) . .
C28 C29 C48 C46 -2.0(12) . .
C47 C46 C48 C49 145.2(8) . .
C45 C46 C48 C49 4.0(16) . .
C47 C46 C48 C29 2.5(11) . .
C45 C46 C48 C29 -138.7(13) . .
C29 C48 C49 C51 138.3(10) . .
C46 C48 C49 C51 -1.4(12) . .
C29 C48 C49 C50 -0.3(14) . .
C46 C48 C49 C50 -140.0(9) . .
C14 C15 C50 C8 -1.9(15) . .
C16 C15 C50 C8 -138.6(10) . .
C14 C15 C50 C49 136.0(11) . .
C16 C15 C50 C49 -0.6(15) . .
C7 C8 C50 C15 2.1(15) . .
C53 C8 C50 C15 144.9(12) . .
C7 C8 C50 C49 -141.7(10) . .
C53 C8 C50 C49 1.1(12) . .
C48 C49 C50 C15 1.4(14) . .
C51 C49 C50 C15 -141.0(10) . .
C48 C49 C50 C8 143.8(9) . .
C51 C49 C50 C8 1.4(10) . .
C48 C49 C51 C52 -0.1(13) . .
C50 C49 C51 C52 141.7(8) . .
C48 C49 C51 C53 -145.1(11) . .
C50 C49 C51 C53 -3.2(11) . .
C53 C51 C52 C56 1.3(15) . .
C49 C51 C52 C56 -136.7(8) . .
C53 C51 C52 C45 137.4(8) . .
C49 C51 C52 C45 -0.6(15) . .
C44 C45 C52 C51 -139.2(12) . .
C46 C45 C52 C51 2.7(18) . .
C44 C45 C52 C56 3.4(15) . .
C46 C45 C52 C56 145.2(11) . .
C52 C51 C53 C8 -140.4(12) . .
C49 C51 C53 C8 4.2(16) . .
C52 C51 C53 C54 1(2) . .
C49 C51 C53 C54 145.2(13) . .
C7 C8 C53 C51 140.0(12) . .
C50 C8 C53 C51 -3.4(16) . .
C7 C8 C53 C54 -1(2) . .
C50 C8 C53 C54 -144.6(13) . .
C1 C2 C54 C53 -2.5(19) . .
C3 C2 C54 C53 140.4(14) . .
C1 C2 C54 C55 -142.2(11) . .
C3 C2 C54 C55 0.8(14) . .
C51 C53 C54 C2 -137.2(14) . .
C8 C53 C54 C2 3(2) . .
C51 C53 C54 C55 -3(2) . .
C8 C53 C54 C55 137.7(14) . .
C2 C54 C55 C56 143.7(11) . .
C53 C54 C55 C56 3.0(19) . .
C2 C54 C55 C60 -0.2(16) . .
C53 C54 C55 C60 -140.8(15) . .
C60 C55 C56 C52 139.1(13) . .
C54 C55 C56 C52 -1.2(15) . .
C60 C55 C56 C57 1.1(15) . .
C54 C55 C56 C57 -139.2(12) . .
C51 C52 C56 C55 -1.0(13) . .
C45 C52 C56 C55 -144.2(11) . .
C51 C52 C56 C57 141.6(9) . .
C45 C52 C56 C57 -1.6(11) . .
C45 C44 C57 C58 147.1(14) . .
C43 C44 C57 C58 4(2) . .
C45 C44 C57 C56 2.4(14) . .
C43 C44 C57 C56 -140.3(13) . .
C55 C56 C57 C58 -1.6(15) . .
C52 C56 C57 C58 -144.0(12) . .
C55 C56 C57 C44 142.0(11) . .
C52 C56 C57 C44 -0.4(11) . .
C44 C57 C58 C40 -4(2) . .
C56 C57 C58 C40 136.4(13) . .
C44 C57 C58 C59 -137.7(13) . .
C56 C57 C58 C59 2.4(19) . .
C41 C40 C58 C57 2(2) . .
C39 C40 C58 C57 -140.7(13) . .
C41 C40 C58 C59 138.3(12) . .
C39 C40 C58 C59 -3.9(16) . .
C37 C38 C59 C60 -8(2) . .
C39 C38 C59 C60 135(2) . .
C37 C38 C59 C58 -147.9(12) . .
C39 C38 C59 C58 -4.9(13) . .
C57 C58 C59 C60 -3.1(12) . .
C40 C58 C59 C60 -141.4(17) . .
C57 C58 C59 C38 143.6(13) . .
C40 C58 C59 C38 5.2(15) . .
C38 C59 C60 C55 -132(2) . .
C58 C59 C60 C55 2.9(16) . .
C38 C59 C60 C3 8(3) . .
C58 C59 C60 C3 142.6(17) . .
C56 C55 C60 C59 -2(2) . .
C54 C55 C60 C59 141.9(17) . .
C56 C55 C60 C3 -144.4(13) . .
C54 C55 C60 C3 -0.5(17) . .
C4 C3 C60 C59 -4(2) . .
C2 C3 C60 C59 -144.9(15) . .
C4 C3 C60 C55 142.3(12) . .
C2 C3 C60 C55 1.0(15) . .
C64 S4 C61 C62 26.6(5) . .
S4 C61 C62 S3 -66.0(5) . .
C63 S3 C62 C61 62.1(4) . .
C62 S3 C63 C64 -28.3(5) . .
C62 S3 C63 S1 145.6(3) . .
C65 S1 C63 C64 -8.6(4) . .
C65 S1 C63 S3 176.9(2) . .
S3 C63 C64 S4 -3.6(7) . .
S1 C63 C64 S4 -177.3(3) . .
S3 C63 C64 S2 174.1(3) . .
S1 C63 C64 S2 0.4(5) . .
C61 S4 C64 C63 9.2(5) . .
C61 S4 C64 S2 -168.5(3) . .
C65 S2 C64 C63 8.1(4) . .
C65 S2 C64 S4 -173.9(2) . .
C63 S1 C65 C71 -163.6(3) . .
C63 S1 C65 S2 13.6(2) . .
C64 S2 C65 C71 163.7(4) . .
C64 S2 C65 S1 -13.5(3) . .
C66 C66 C67 C68 -0.9(5) 7_565 .
C66 C67 C68 C69 176.7(4) . .
C66 C67 C68 C68 0.9(5) . 7_565
C67 C68 C69 C70 -176.6(4) . .
C68 C68 C69 C70 -0.8(4) 7_565 .
C68 C69 C70 C70 0.8(4) . 7_565
C68 C69 C70 C71 178.3(3) . .
S1 C65 C71 C72 -4.3(5) . .
S2 C65 C71 C72 178.8(3) . .
S1 C65 C71 C70 172.7(3) . .
S2 C65 C71 C70 -4.3(5) . .
C69 C70 C71 C65 45.3(6) . .
C70 C70 C71 C65 -137.2(3) 7_565 .
C69 C70 C71 C72 -137.5(4) . .
C70 C70 C71 C72 40.0(3) 7_565 .
C65 C71 C72 C73 -49.4(5) . .
C70 C71 C72 C73 133.4(4) . .
C65 C71 C72 C72 136.9(3) . 7_565
C70 C71 C72 C72 -40.3(3) . 7_565
C72 C72 C73 C74 3.1(4) 7_565 .
C71 C72 C73 C74 -170.4(3) . .
C72 C73 C74 C75 171.8(4) . .
C72 C73 C74 C74 -3.1(4) . 7_565
C74 C74 C75 C76 0.2(5) 7_565 .
C73 C74 C75 C76 -174.7(4) . .
C74 C75 C76 C76 -0.2(5) . 7_565
